data_4081934
loop_
_publ_author_name
'Kluge, Tim'
'Bette, Martin'
'R\"uffer, Tobias'
'Bruhn, Clemens'
'Wagner, Christoph'
'Str\"ohl, Dieter'
'Schmidt, J\"urgen'
'Steinborn, Dirk'

_publ_section_title
;
 Activation of Acetyl Ligands through Hydrogen Bonds: A New Way to
 Platinum(II) Complexes Bearing Protonated Iminoacetyl Ligands
;
_journal_issue 23
_journal_name_full Organometallics
_journal_page_first 7090
_journal_paper_doi 10.1021/om400812w
_journal_volume 32
_journal_year 2013
_chemical_formula_sum 'C16 H16 N2 O3 Pt'
_chemical_formula_weight 479.40
_chemical_name_systematic
; 
 ? 
;
_space_group_IT_number 15
_symmetry_cell_setting monoclinic
_symmetry_space_group_name_Hall '-C 2yc'
_symmetry_space_group_name_H-M 'C 1 2/c 1'
_atom_sites_solution_hydrogens geom
_atom_sites_solution_primary direct
_atom_sites_solution_secondary difmap
_audit_creation_method SHELXL-97
_cell_angle_alpha 90.00
_cell_angle_beta 92.82(3)
_cell_angle_gamma 90.00
_cell_formula_units_Z 8
_cell_length_a 14.571(4)
_cell_length_b 12.7767(16)
_cell_length_c 16.848(5)
_cell_measurement_reflns_used 22
_cell_measurement_temperature 293(2)
_cell_measurement_theta_max 10.11
_cell_measurement_theta_min 2.47
_cell_volume 3132.8(13)
_computing_structure_refinement 'SHELXL-97 (Sheldrick, 1997)'
_computing_structure_solution 'SHELXS-97 (Sheldrick, 1990)'
_diffrn_ambient_temperature 293(2)
_diffrn_measured_fraction_theta_full 0.999
_diffrn_measured_fraction_theta_max 0.999
_diffrn_measurement_device_type STOE-STADI-IV
_diffrn_measurement_method \w--2\q
_diffrn_radiation_monochromator graphite
_diffrn_radiation_source 'fine-focus sealed tube'
_diffrn_radiation_type MoK\a
_diffrn_radiation_wavelength 0.71073
_diffrn_reflns_av_R_equivalents 0.0340
_diffrn_reflns_av_sigmaI/netI 0.0358
_diffrn_reflns_limit_h_max 18
_diffrn_reflns_limit_h_min -18
_diffrn_reflns_limit_k_max 15
_diffrn_reflns_limit_k_min 0
_diffrn_reflns_limit_l_max 20
_diffrn_reflns_limit_l_min -20
_diffrn_reflns_number 7887
_diffrn_reflns_theta_full 26.05
_diffrn_reflns_theta_max 26.05
_diffrn_reflns_theta_min 2.12
_diffrn_standards_decay_% 'random variation +-5'
_diffrn_standards_interval_time 60
_diffrn_standards_number 2
_exptl_absorpt_coefficient_mu 8.971
_exptl_absorpt_correction_T_max 0.1914
_exptl_absorpt_correction_T_min 0.1259
_exptl_absorpt_correction_type psi-scan
_exptl_absorpt_process_details 'X-RED32 (Stoe & Cie, 1996)'
_exptl_crystal_density_diffrn 2.033
_exptl_crystal_density_method 'not measured'
_exptl_crystal_description block
_exptl_crystal_F_000 1824
_exptl_crystal_size_max 0.32
_exptl_crystal_size_mid 0.12
_exptl_crystal_size_min 0.12
_refine_diff_density_max 0.499
_refine_diff_density_min -0.746
_refine_diff_density_rms 0.122
_refine_ls_extinction_method none
_refine_ls_goodness_of_fit_ref 1.061
_refine_ls_hydrogen_treatment mixed
_refine_ls_matrix_type full
_refine_ls_number_parameters 204
_refine_ls_number_reflns 3093
_refine_ls_number_restraints 0
_refine_ls_restrained_S_all 1.061
_refine_ls_R_factor_all 0.0482
_refine_ls_R_factor_gt 0.0295
_refine_ls_shift/su_max 0.001
_refine_ls_shift/su_mean 0.000
_refine_ls_structure_factor_coef Fsqd
_refine_ls_weighting_details 'calc w=1/[\s^2^(Fo^2^)+(0.0268P)^2^+0.0000P] where P=(Fo^2^+2Fc^2^)/3'
_refine_ls_weighting_scheme calc
_refine_ls_wR_factor_gt 0.0611
_refine_ls_wR_factor_ref 0.0687
_reflns_number_gt 2363
_reflns_number_total 3093
_reflns_threshold_expression >2sigma(I)
_cod_data_source_file om400812w_si_003.cif
_cod_data_source_block c:\xray\s1259\s1259
_cod_original_cell_volume 3132.8(14)
_cod_original_sg_symbol_H-M C2/c
_cod_database_code 4081934

loop_
_symmetry_equiv_pos_as_xyz
'x, y, z'
'-x, y, -z+1/2'
'x+1/2, y+1/2, z'
'-x+1/2, y+1/2, -z+1/2'
'-x, -y, -z'
'x, -y, z-1/2'
'-x+1/2, -y+1/2, -z'
'x+1/2, -y+1/2, z-1/2'

loop_
_atom_site_label
_atom_site_type_symbol
_atom_site_fract_x
_atom_site_fract_y
_atom_site_fract_z
_atom_site_U_iso_or_equiv
_atom_site_adp_type
_atom_site_occupancy
_atom_site_symmetry_multiplicity
_atom_site_calc_flag
_atom_site_refinement_flags
C1 C 0.1528(5) 0.3208(5) 0.3596(3) 0.0467(15) Uani 1 1 d .
C2 C 0.2522(5) 0.3501(7) 0.3791(4) 0.080(2) Uani 1 1 d .
H4 H 0.2566 0.3878 0.4284 0.096 Uiso 1 1 calc R
H2 H 0.2742 0.3934 0.3375 0.096 Uiso 1 1 calc R
H3 H 0.2889 0.2878 0.3837 0.096 Uiso 1 1 calc R
C3 C 0.1377(5) 0.1126(5) 0.2971(4) 0.0511(16) Uani 1 1 d .
C4 C 0.1518(5) 0.0840(5) 0.3835(4) 0.0626(19) Uani 1 1 d .
H7 H 0.1708 0.0122 0.3880 0.075 Uiso 1 1 calc R
H6 H 0.0953 0.0934 0.4096 0.075 Uiso 1 1 calc R
H5 H 0.1984 0.1282 0.4080 0.075 Uiso 1 1 calc R
C5 C 0.1013(4) 0.2801(4) 0.0794(3) 0.0371(12) Uani 1 1 d .
C6 C 0.1027(4) 0.3890(4) 0.1095(3) 0.0402(14) Uani 1 1 d .
C7 C 0.0950(4) 0.4754(5) 0.0601(3) 0.0447(14) Uani 1 1 d .
H8 H 0.0913 0.4673 0.0052 0.054 Uiso 1 1 calc R
C8 C 0.0929(4) 0.5738(5) 0.0938(4) 0.0528(16) Uani 1 1 d .
H9 H 0.0864 0.6329 0.0618 0.063 Uiso 1 1 calc R
C9 C 0.1005(5) 0.5833(5) 0.1749(4) 0.0576(18) Uani 1 1 d .
H10 H 0.0994 0.6490 0.1987 0.069 Uiso 1 1 calc R
C10 C 0.1096(4) 0.4957(5) 0.2200(4) 0.0544(17) Uani 1 1 d .
H11 H 0.1147 0.5033 0.2749 0.065 Uiso 1 1 calc R
C11 C 0.0974(4) 0.2545(4) -0.0054(3) 0.0396(12) Uani 1 1 d .
C12 C 0.1597(4) 0.2991(5) -0.0570(3) 0.0477(15) Uani 1 1 d .
H12 H 0.2023 0.3482 -0.0378 0.057 Uiso 1 1 calc R
C13 C 0.1576(5) 0.2699(5) -0.1370(4) 0.0584(18) Uani 1 1 d .
H13 H 0.2011 0.2970 -0.1699 0.070 Uiso 1 1 calc R
C14 C 0.0924(5) 0.2023(5) -0.1673(3) 0.0575(18) Uani 1 1 d .
H14 H 0.0912 0.1840 -0.2208 0.069 Uiso 1 1 calc R
C15 C 0.0284(5) 0.1611(5) -0.1187(4) 0.0562(17) Uani 1 1 d .
H15 H -0.0167 0.1160 -0.1396 0.067 Uiso 1 1 calc R
C16 C 0.0310(4) 0.1866(5) -0.0382(3) 0.0475(15) Uani 1 1 d .
H16 H -0.0124 0.1579 -0.0059 0.057 Uiso 1 1 calc R
N1 N 0.1046(3) 0.2098(4) 0.1353(3) 0.0433(12) Uani 1 1 d .
N2 N 0.1117(3) 0.3986(4) 0.1899(3) 0.0411(11) Uani 1 1 d .
O1 O 0.1057(4) 0.1083(4) 0.1102(3) 0.0606(14) Uani 1 1 d .
H1 H 0.118(5) 0.075(6) 0.147(4) 0.073 Uiso 1 1 d .
O2 O 0.1317(4) 0.0376(4) 0.2504(3) 0.0778(16) Uani 1 1 d .
O3 O 0.0982(4) 0.3424(4) 0.4082(3) 0.0784(16) Uani 1 1 d .
Pt Pt 0.124727(15) 0.256550(16) 0.254640(11) 0.03975(9) Uani 1 1 d .

loop_
_atom_site_aniso_label
_atom_site_aniso_U_11
_atom_site_aniso_U_22
_atom_site_aniso_U_33
_atom_site_aniso_U_23
_atom_site_aniso_U_13
_atom_site_aniso_U_12
C1 0.060(4) 0.047(4) 0.034(3) 0.000(3) 0.007(3) 0.002(3)
C2 0.064(5) 0.109(7) 0.065(5) -0.021(4) 0.003(4) -0.014(5)
C3 0.058(4) 0.052(4) 0.044(4) 0.016(3) 0.012(3) 0.000(3)
C4 0.082(5) 0.057(4) 0.048(4) 0.013(3) 0.005(4) -0.001(4)
C5 0.036(3) 0.040(3) 0.035(3) -0.004(2) 0.001(2) 0.002(2)
C6 0.041(3) 0.037(3) 0.042(4) 0.003(2) -0.003(3) 0.002(3)
C7 0.047(4) 0.050(4) 0.037(3) 0.002(3) -0.002(3) 0.004(3)
C8 0.060(4) 0.045(4) 0.052(4) 0.006(3) -0.004(3) 0.003(3)
C9 0.082(5) 0.033(3) 0.057(4) -0.005(3) 0.000(4) 0.003(3)
C10 0.072(5) 0.048(4) 0.043(3) -0.011(3) 0.006(3) 0.002(3)
C11 0.033(3) 0.041(3) 0.044(3) 0.000(3) -0.001(2) 0.013(3)
C12 0.047(4) 0.055(4) 0.041(3) 0.004(3) -0.003(3) 0.003(3)
C13 0.057(4) 0.077(5) 0.041(3) 0.008(3) 0.003(3) 0.017(4)
C14 0.077(5) 0.065(4) 0.030(3) -0.008(3) -0.005(3) 0.018(4)
C15 0.073(5) 0.045(4) 0.049(4) -0.005(3) -0.019(3) 0.005(3)
C16 0.053(4) 0.050(4) 0.040(3) -0.003(3) 0.000(3) 0.001(3)
N1 0.050(3) 0.037(3) 0.044(3) -0.005(2) 0.003(2) 0.003(2)
N2 0.047(3) 0.036(3) 0.040(3) -0.004(2) 0.002(2) 0.003(2)
O1 0.096(4) 0.042(3) 0.043(3) -0.003(2) -0.007(3) 0.006(3)
O2 0.139(5) 0.045(3) 0.049(3) 0.003(2) -0.001(3) 0.007(3)
O3 0.070(4) 0.113(5) 0.053(3) -0.034(3) 0.007(3) -0.006(3)
Pt 0.04598(14) 0.04175(14) 0.03173(12) 0.00001(11) 0.00405(8) 0.00133(12)

loop_
_atom_type_symbol
_atom_type_description
_atom_type_scat_dispersion_real
_atom_type_scat_dispersion_imag
_atom_type_scat_source
C C 0.0033 0.0016 'International Tables Vol C Tables 4.2.6.8 and 6.1.1.4'
H H 0.0000 0.0000 'International Tables Vol C Tables 4.2.6.8 and 6.1.1.4'
N N 0.0061 0.0033 'International Tables Vol C Tables 4.2.6.8 and 6.1.1.4'
O O 0.0106 0.0060 'International Tables Vol C Tables 4.2.6.8 and 6.1.1.4'
Pt Pt -1.7033 8.3905 'International Tables Vol C Tables 4.2.6.8 and 6.1.1.4'

loop_
_geom_angle_atom_site_label_1
_geom_angle_atom_site_label_2
_geom_angle_atom_site_label_3
_geom_angle
O3 C1 C2 117.0(6)
O3 C1 Pt 126.2(5)
C2 C1 Pt 116.7(4)
C1 C2 H4 109.5
C1 C2 H2 109.5
H4 C2 H2 109.5
C1 C2 H3 109.5
H4 C2 H3 109.5
H2 C2 H3 109.5
O2 C3 C4 115.4(6)
O2 C3 Pt 119.1(5)
C4 C3 Pt 125.5(5)
C3 C4 H7 109.5
C3 C4 H6 109.5
H7 C4 H6 109.5
C3 C4 H5 109.5
H7 C4 H5 109.5
H6 C4 H5 109.5
N1 C5 C11 123.4(5)
N1 C5 C6 113.7(5)
C11 C5 C6 122.9(5)
N2 C6 C7 121.9(5)
N2 C6 C5 115.1(5)
C7 C6 C5 123.0(5)
C8 C7 C6 118.9(5)
C8 C7 H8 120.6
C6 C7 H8 120.6
C9 C8 C7 119.2(6)
C9 C8 H9 120.4
C7 C8 H9 120.4
C10 C9 C8 119.1(6)
C10 C9 H10 120.5
C8 C9 H10 120.5
N2 C10 C9 123.7(6)
N2 C10 H11 118.1
C9 C10 H11 118.1
C16 C11 C12 117.5(5)
C16 C11 C5 121.3(5)
C12 C11 C5 121.2(5)
C13 C12 C11 120.3(6)
C13 C12 H12 119.9
C11 C12 H12 119.9
C14 C13 C12 120.8(6)
C14 C13 H13 119.6
C12 C13 H13 119.6
C13 C14 C15 119.9(6)
C13 C14 H14 120.0
C15 C14 H14 120.0
C14 C15 C16 120.2(6)
C14 C15 H15 119.9
C16 C15 H15 119.9
C15 C16 C11 121.2(6)
C15 C16 H16 119.4
C11 C16 H16 119.4
C5 N1 O1 115.6(5)
C5 N1 Pt 119.6(4)
O1 N1 Pt 124.3(4)
C10 N2 C6 117.2(5)
C10 N2 Pt 126.9(4)
C6 N2 Pt 115.9(4)
N1 O1 H1 106(6)
C1 Pt C3 92.9(3)
C1 Pt N1 170.8(2)
C3 Pt N1 95.0(2)
C1 Pt N2 96.6(2)
C3 Pt N2 170.2(2)
N1 Pt N2 75.35(18)

loop_
_geom_bond_atom_site_label_1
_geom_bond_atom_site_label_2
_geom_bond_distance
C1 O3 1.201(7)
C1 C2 1.517(9)
C1 Pt 1.974(6)
C2 H4 0.9600
C2 H2 0.9600
C2 H3 0.9600
C3 O2 1.240(8)
C3 C4 1.505(8)
C3 Pt 1.980(6)
C4 H7 0.9600
C4 H6 0.9600
C4 H5 0.9600
C5 N1 1.301(7)
C5 C11 1.463(7)
C5 C6 1.481(8)
C6 N2 1.361(7)
C6 C7 1.383(8)
C7 C8 1.380(8)
C7 H8 0.9300
C8 C9 1.371(8)
C8 H9 0.9300
C9 C10 1.356(8)
C9 H10 0.9300
C10 N2 1.341(7)
C10 H11 0.9300
C11 C16 1.393(8)
C11 C12 1.409(8)
C12 C13 1.396(8)
C12 H12 0.9300
C13 C14 1.365(9)
C13 H13 0.9300
C14 C15 1.376(9)
C14 H14 0.9300
C15 C16 1.392(8)
C15 H15 0.9300
C16 H16 0.9300
N1 O1 1.364(6)
N1 Pt 2.104(5)
N2 Pt 2.121(5)
O1 H1 0.77(7)

loop_
_geom_torsion_atom_site_label_1
_geom_torsion_atom_site_label_2
_geom_torsion_atom_site_label_3
_geom_torsion_atom_site_label_4
_geom_torsion
N1 C5 C6 N2 3.0(7)
C11 C5 C6 N2 -176.4(5)
N1 C5 C6 C7 -176.6(5)
C11 C5 C6 C7 3.9(9)
N2 C6 C7 C8 -2.5(9)
C5 C6 C7 C8 177.1(6)
C6 C7 C8 C9 1.4(9)
C7 C8 C9 C10 -0.2(10)
C8 C9 C10 N2 0.0(11)
N1 C5 C11 C16 53.2(8)
C6 C5 C11 C16 -127.5(6)
N1 C5 C11 C12 -128.0(6)
C6 C5 C11 C12 51.4(8)
C16 C11 C12 C13 -4.1(8)
C5 C11 C12 C13 177.0(5)
C11 C12 C13 C14 3.5(10)
C12 C13 C14 C15 -0.7(10)
C13 C14 C15 C16 -1.2(10)
C14 C15 C16 C11 0.5(9)
C12 C11 C16 C15 2.2(8)
C5 C11 C16 C15 -178.9(5)
C11 C5 N1 O1 0.9(8)
C6 C5 N1 O1 -178.5(5)
C11 C5 N1 Pt 173.3(4)
C6 C5 N1 Pt -6.2(6)
C9 C10 N2 C6 -1.0(9)
C9 C10 N2 Pt -179.5(5)
C7 C6 N2 C10 2.3(9)
C5 C6 N2 C10 -177.4(5)
C7 C6 N2 Pt -179.0(4)
C5 C6 N2 Pt 1.3(6)
O3 C1 Pt C3 -89.5(6)
C2 C1 Pt C3 93.6(6)
O3 C1 Pt N2 92.9(6)
C2 C1 Pt N2 -84.1(5)
O2 C3 Pt C1 -175.4(6)
C4 C3 Pt C1 6.5(6)
O2 C3 Pt N1 -0.2(6)
C4 C3 Pt N1 -178.2(6)
C5 N1 Pt C3 -173.1(4)
O1 N1 Pt C3 -1.5(5)
C5 N1 Pt N2 5.3(4)
O1 N1 Pt N2 176.9(5)
C10 N2 Pt C1 -9.2(5)
C6 N2 Pt C1 172.2(4)
C10 N2 Pt N1 175.3(5)
C6 N2 Pt N1 -3.3(4)
